data_2213007
loop_
_publ_author_name
'Christopher J. Sumby'
'Michaele J. Hardie'

_publ_section_title
;2,3,7,8,12,13-Hexahydroxy-10,15-dihydro-5<i>H</i>-tribenzo[<i>a</i>,<i>d</i>,<i>g</i>]cyclononene
 acetone disolvate
;
_journal_coeditor_code SJ2233
_journal_issue 4
_journal_name_full 'Acta Crystallographica Section E'
_journal_page_first o1537
_journal_page_last o1539
_journal_paper_doi 10.1107/S1600536807008987
_journal_volume 63
_journal_year 2007
_chemical_formula_iupac 'C21 H18 O6 , 2C3 H6 O'
_chemical_formula_moiety 'C21 H18 O6 , 2C3 H6 O'
_chemical_formula_sum 'C27 H30 O8'
_chemical_formula_weight 482.51
_chemical_name_common cyclotricatechylene.(acetone)~2~
_chemical_name_systematic
;
2,3,7,8,12,13-Hexahydroxy-10,15-dihydro-5H-tribenzo[a,d,g]cyclononene
acetone disolvate
;
_space_group_IT_number 2
_symmetry_cell_setting triclinic
_symmetry_space_group_name_Hall '-P 1'
_symmetry_space_group_name_H-M 'P -1'
_atom_sites_solution_hydrogens geom
_atom_sites_solution_primary direct
_atom_sites_solution_secondary difmap
_cell_angle_alpha 79.9240(10)
_cell_angle_beta 65.0010(10)
_cell_angle_gamma 82.157(2)
_cell_formula_units_Z 2
_cell_length_a 10.6680(2)
_cell_length_b 11.0804(3)
_cell_length_c 11.0992(3)
_cell_measurement_reflns_used 8798
_cell_measurement_temperature 150(2)
_cell_measurement_theta_max 27.48
_cell_measurement_theta_min 1.00
_cell_volume 1167.86(5)
_computing_cell_refinement 'DENZO-SMN (Otwinowski & Minor, 1997)'
_computing_data_collection 'COLLECT (Nonius, 1999)'
_computing_data_reduction DENZO-SMN
_computing_molecular_graphics 'X-SEED (Barbour, 2003) and POV-RAY (Cason, 2002)'
_computing_publication_material 'local program'
_computing_structure_refinement 'SHELXL97 (Sheldrick, 1997)'
_computing_structure_solution 'SHELXS97 (Sheldrick, 1997)'
_diffrn_ambient_temperature 150(2)
_diffrn_measured_fraction_theta_full 0.990
_diffrn_measured_fraction_theta_max 0.990
_diffrn_measurement_device_type 'Nonius KappaCCD area-detector'
_diffrn_measurement_method '\f and \w'
_diffrn_radiation_monochromator graphite
_diffrn_radiation_source 'fine-focus sealed tube'
_diffrn_radiation_type MoK\a
_diffrn_radiation_wavelength 0.71073
_diffrn_reflns_av_R_equivalents 0.1338
_diffrn_reflns_av_sigmaI/netI 0.1105
_diffrn_reflns_limit_h_max 13
_diffrn_reflns_limit_h_min -13
_diffrn_reflns_limit_k_max 14
_diffrn_reflns_limit_k_min -14
_diffrn_reflns_limit_l_max 14
_diffrn_reflns_limit_l_min -14
_diffrn_reflns_number 23276
_diffrn_reflns_theta_full 27.54
_diffrn_reflns_theta_max 27.54
_diffrn_reflns_theta_min 2.58
_diffrn_standards_number 0
_exptl_absorpt_coefficient_mu 0.101
_exptl_absorpt_correction_T_max 1.000
_exptl_absorpt_correction_T_min 0.651
_exptl_absorpt_correction_type multi-scan
_exptl_absorpt_process_details '(SORTAV; Blessing, 1995)'
_exptl_crystal_colour colourless
_exptl_crystal_density_diffrn 1.372
_exptl_crystal_density_method 'not measured'
_exptl_crystal_description block
_exptl_crystal_F_000 512
_exptl_crystal_size_max 0.43
_exptl_crystal_size_mid 0.23
_exptl_crystal_size_min 0.08
_refine_diff_density_max 0.271
_refine_diff_density_min -0.289
_refine_ls_extinction_method none
_refine_ls_goodness_of_fit_ref 0.964
_refine_ls_hydrogen_treatment constr
_refine_ls_matrix_type full
_refine_ls_number_parameters 326
_refine_ls_number_reflns 5340
_refine_ls_number_restraints 0
_refine_ls_restrained_S_all 0.964
_refine_ls_R_factor_all 0.1312
_refine_ls_R_factor_gt 0.0541
_refine_ls_shift/su_max 0.000
_refine_ls_shift/su_mean 0.000
_refine_ls_structure_factor_coef Fsqd
_refine_ls_weighting_details 'calc w = 1/[\s^2^(Fo^2^)+(0.0705P)^2^] where P=(Fo^2^+2Fc^2^)/3'
_refine_ls_weighting_scheme calc
_refine_ls_wR_factor_gt 0.1235
_refine_ls_wR_factor_ref 0.1539
_reflns_number_gt 2750
_reflns_number_total 5340
_reflns_threshold_expression I>2\s(I)
_cod_data_source_file sj2233.cif
_cod_data_source_block I
_cod_depositor_comments
;
The following automatic conversions were performed:
'_symmetry_cell_setting' value 'Triclinic' changed to 'triclinic'
according to '/home/saulius/struct/CIF-dictionaries/cif_core.dic'
dictionary named 'cif_core.dic' version 2.4.1 from 2010-06-29.

Automatic conversion script
Id: cif_fix_enum 1527 2010-12-29 10:47:43Z saulius 

The following automatic conversions were performed:

'_symmetry_cell_setting' value 'Triclinic' changed to 'triclinic'
according to /home/saulius/struct/CIF-dictionaries/cif_core.dic
dictionary named 'cif_core.dic' version 2.4.1 from 2010-06-29.

Automatic conversion script
Id: cif_fix_values 1715 2011-07-08 13:25:40Z adriana 
;
_cod_database_code 2213007
_cod_database_fobs_code 2213007

loop_
_symmetry_equiv_pos_as_xyz
'x, y, z'
'-x, -y, -z'

loop_
_atom_site_type_symbol
_atom_site_label
_atom_site_fract_x
_atom_site_fract_y
_atom_site_fract_z
_atom_site_U_iso_or_equiv
_atom_site_adp_type
_atom_site_calc_flag
_atom_site_refinement_flags
_atom_site_occupancy
C C1 0.6400(2) 0.6928(2) 0.0359(2) 0.0266(5) Uani d . 1
C C2 0.5430(2) 0.6033(2) 0.0942(2) 0.0286(5) Uani d . 1
H H2 0.4521 0.6239 0.0979 0.034 Uiso calc R 1
C C3 0.5739(2) 0.4869(2) 0.1463(2) 0.0281(5) Uani d . 1
C C4 0.7079(2) 0.4548(2) 0.1395(2) 0.0277(5) Uani d . 1
C C5 0.8050(2) 0.5412(2) 0.0793(2) 0.0281(5) Uani d . 1
H H5 0.8962 0.5190 0.0740 0.034 Uiso calc R 1
C C6 0.7760(2) 0.6595(2) 0.0258(2) 0.0270(5) Uani d . 1
C C7 0.8920(2) 0.7481(2) -0.0342(2) 0.0287(5) Uani d . 1
H H7A 0.9797 0.7029 -0.0870 0.034 Uiso calc R 1
H H7B 0.8705 0.8141 -0.0967 0.034 Uiso calc R 1
C C8 0.9138(2) 0.8066(2) 0.0690(2) 0.0266(5) Uani d . 1
C C9 0.9975(2) 0.7419(2) 0.1315(2) 0.0279(5) Uani d . 1
H H9 1.0403 0.6638 0.1068 0.034 Uiso calc R 1
C C10 1.0196(2) 0.7887(2) 0.2279(2) 0.0275(5) Uani d . 1
C C11 0.9608(2) 0.9050(2) 0.2616(2) 0.0275(5) Uani d . 1
C C12 0.8808(2) 0.9705(2) 0.1983(2) 0.0271(5) Uani d . 1
H H12 0.8426 1.0505 0.2198 0.032 Uiso calc R 1
C C13 0.8543(2) 0.9227(2) 0.1035(2) 0.0263(5) Uani d . 1
C C14 0.7566(2) 0.9989(2) 0.0472(2) 0.0275(5) Uani d . 1
H H14A 0.7700 1.0873 0.0381 0.033 Uiso calc R 1
H H14B 0.7785 0.9780 -0.0430 0.033 Uiso calc R 1
C C15 0.6071(2) 0.9750(2) 0.1382(2) 0.0259(5) Uani d . 1
C C16 0.5469(2) 1.0316(2) 0.2543(2) 0.0266(5) Uani d . 1
H H16 0.5991 1.0864 0.2685 0.032 Uiso calc R 1
C C17 0.4150(2) 1.0115(2) 0.3494(2) 0.0260(5) Uani d . 1
C C18 0.3369(2) 0.9337(2) 0.3267(2) 0.0258(5) Uani d . 1
C C19 0.3931(2) 0.8779(2) 0.2117(2) 0.0279(5) Uani d . 1
H H19 0.3386 0.8261 0.1966 0.034 Uiso calc R 1
C C20 0.5293(2) 0.8957(2) 0.1161(2) 0.0261(5) Uani d . 1
C C21 0.5877(2) 0.8221(2) -0.0019(2) 0.0287(5) Uani d . 1
H H21A 0.5147 0.8176 -0.0335 0.034 Uiso calc R 1
H H21B 0.6649 0.8648 -0.0765 0.034 Uiso calc R 1
O O22 0.48092(16) 0.39764(15) 0.20692(18) 0.0380(4) Uani d . 1
H H22 0.4020 0.4272 0.2128 0.046 Uiso calc R 1
O O23 0.74473(16) 0.34100(15) 0.19177(17) 0.0348(4) Uani d . 1
H H23 0.6730 0.3042 0.2414 0.042 Uiso calc R 1
O O24 1.09942(17) 0.72756(15) 0.29359(17) 0.0355(4) Uani d . 1
H H24 1.1267 0.6574 0.2694 0.043 Uiso calc R 1
O O25 0.98041(16) 0.95779(15) 0.35537(17) 0.0342(4) Uani d . 1
H H25 1.0480 0.9203 0.3693 0.041 Uiso calc R 1
O O26 0.35380(16) 1.06163(16) 0.46696(16) 0.0336(4) Uani d . 1
H H26 0.4028 1.1156 0.4654 0.040 Uiso calc R 1
O O27 0.20381(15) 0.91070(15) 0.42175(16) 0.0320(4) Uani d . 1
H H27 0.1805 0.9565 0.4817 0.038 Uiso calc R 1
C C30 0.3924(2) 0.6310(2) 0.4679(3) 0.0372(6) Uani d . 1
H H30A 0.3364 0.6828 0.4252 0.056 Uiso calc R 1
H H30B 0.3320 0.5987 0.5596 0.056 Uiso calc R 1
H H30C 0.4401 0.5626 0.4166 0.056 Uiso calc R 1
C C31 0.4974(2) 0.7061(2) 0.4715(2) 0.0301(6) Uani d . 1
C C32 0.6384(2) 0.7056(2) 0.3618(2) 0.0364(6) Uani d . 1
H H32A 0.6944 0.7594 0.3771 0.055 Uiso calc R 1
H H32B 0.6321 0.7353 0.2759 0.055 Uiso calc R 1
H H32C 0.6820 0.6217 0.3599 0.055 Uiso calc R 1
O O33 0.46572(17) 0.76761(16) 0.56321(17) 0.0392(4) Uani d . 1
C C40 -0.0322(3) 0.4237(3) 0.3639(3) 0.0476(7) Uani d . 1
H H40A -0.0544 0.5127 0.3556 0.071 Uiso calc R 1
H H40B -0.0797 0.3880 0.4576 0.071 Uiso calc R 1
H H40C -0.0629 0.3872 0.3075 0.071 Uiso calc R 1
C C41 0.1208(3) 0.3980(2) 0.3197(2) 0.0348(6) Uani d . 1
C C42 0.1718(3) 0.2688(2) 0.3462(3) 0.0454(7) Uani d . 1
H H42A 0.2711 0.2580 0.2895 0.068 Uiso calc R 1
H H42B 0.1214 0.2133 0.3258 0.068 Uiso calc R 1
H H42C 0.1567 0.2498 0.4407 0.068 Uiso calc R 1
O O43 0.20072(17) 0.48078(16) 0.26624(18) 0.0390(4) Uani d . 1

loop_
_atom_site_aniso_label
_atom_site_aniso_U_11
_atom_site_aniso_U_22
_atom_site_aniso_U_33
_atom_site_aniso_U_12
_atom_site_aniso_U_13
_atom_site_aniso_U_23
C1 0.0300(13) 0.0268(13) 0.0255(13) -0.0001(10) -0.0133(11) -0.0060(10)
C2 0.0239(12) 0.0319(14) 0.0325(14) 0.0011(10) -0.0137(11) -0.0077(11)
C3 0.0243(12) 0.0301(14) 0.0288(13) -0.0047(10) -0.0083(11) -0.0054(11)
C4 0.0286(13) 0.0256(13) 0.0276(13) 0.0016(10) -0.0112(11) -0.0042(10)
C5 0.0240(12) 0.0306(14) 0.0293(14) 0.0015(10) -0.0103(11) -0.0074(11)
C6 0.0286(13) 0.0311(14) 0.0217(13) -0.0025(10) -0.0101(10) -0.0044(10)
C7 0.0255(12) 0.0309(14) 0.0259(13) -0.0012(10) -0.0070(11) -0.0040(11)
C8 0.0216(12) 0.0288(13) 0.0254(13) -0.0050(10) -0.0059(10) -0.0008(10)
C9 0.0234(12) 0.0249(13) 0.0325(14) -0.0004(10) -0.0081(11) -0.0056(11)
C10 0.0206(12) 0.0311(14) 0.0301(14) -0.0043(10) -0.0101(11) -0.0010(11)
C11 0.0214(12) 0.0309(14) 0.0284(13) -0.0043(10) -0.0065(11) -0.0066(11)
C12 0.0235(12) 0.0232(13) 0.0327(14) -0.0021(10) -0.0090(11) -0.0054(10)
C13 0.0200(11) 0.0291(14) 0.0252(13) -0.0063(10) -0.0044(10) -0.0011(10)
C14 0.0283(12) 0.0248(13) 0.0269(13) -0.0017(10) -0.0088(11) -0.0034(10)
C15 0.0256(12) 0.0237(13) 0.0269(13) 0.0019(10) -0.0120(10) 0.0009(10)
C16 0.0275(13) 0.0216(12) 0.0330(14) -0.0011(10) -0.0149(11) -0.0035(10)
C17 0.0251(12) 0.0264(13) 0.0279(13) 0.0023(10) -0.0124(11) -0.0060(10)
C18 0.0218(12) 0.0263(13) 0.0299(14) 0.0011(10) -0.0132(11) -0.0003(10)
C19 0.0277(12) 0.0272(13) 0.0346(14) 0.0020(10) -0.0188(11) -0.0056(11)
C20 0.0289(12) 0.0238(13) 0.0284(13) 0.0025(10) -0.0163(11) -0.0015(10)
C21 0.0293(13) 0.0315(14) 0.0278(13) 0.0002(10) -0.0147(11) -0.0037(11)
O22 0.0260(9) 0.0316(10) 0.0542(12) -0.0024(7) -0.0160(9) -0.0008(9)
O23 0.0254(9) 0.0294(10) 0.0407(11) -0.0006(7) -0.0078(8) 0.0018(8)
O24 0.0373(10) 0.0311(10) 0.0475(11) 0.0042(8) -0.0262(9) -0.0104(8)
O25 0.0285(9) 0.0397(11) 0.0419(11) 0.0039(7) -0.0191(8) -0.0169(9)
O26 0.0298(9) 0.0382(11) 0.0353(10) -0.0038(7) -0.0122(8) -0.0131(8)
O27 0.0234(9) 0.0396(11) 0.0330(10) -0.0013(7) -0.0095(8) -0.0111(8)
C30 0.0377(15) 0.0353(15) 0.0404(16) -0.0068(12) -0.0178(13) -0.0014(12)
C31 0.0338(14) 0.0257(13) 0.0316(14) -0.0020(10) -0.0160(12) 0.0009(11)
C32 0.0360(14) 0.0365(15) 0.0336(15) -0.0047(11) -0.0104(12) -0.0052(12)
O33 0.0369(10) 0.0448(11) 0.0331(10) -0.0073(8) -0.0081(8) -0.0113(9)
C40 0.0316(15) 0.0583(19) 0.0501(18) -0.0053(13) -0.0152(14) -0.0027(15)
C41 0.0331(14) 0.0415(16) 0.0312(15) -0.0014(12) -0.0144(12) -0.0065(12)
C42 0.0484(17) 0.0374(17) 0.0496(18) -0.0065(13) -0.0205(15) 0.0007(13)
O43 0.0325(10) 0.0349(11) 0.0493(12) -0.0015(8) -0.0173(9) -0.0037(9)

loop_
_atom_type_symbol
_atom_type_description
_atom_type_scat_dispersion_real
_atom_type_scat_dispersion_imag
_atom_type_scat_source
C C 0.0033 0.0016 'International Tables Vol C Tables 4.2.6.8 and 6.1.1.4'
H H 0.0000 0.0000 'International Tables Vol C Tables 4.2.6.8 and 6.1.1.4'
O O 0.0106 0.0060 'International Tables Vol C Tables 4.2.6.8 and 6.1.1.4'

loop_
_geom_angle_atom_site_label_1
_geom_angle_atom_site_label_2
_geom_angle_atom_site_label_3
_geom_angle
C2 C1 C6 118.1(2)
C2 C1 C21 117.3(2)
C6 C1 C21 124.4(2)
C3 C2 C1 122.7(2)
C3 C2 H2 118.7
C1 C2 H2 118.7
O22 C3 C2 124.4(2)
O22 C3 C4 116.4(2)
C2 C3 C4 119.2(2)
O23 C4 C5 119.4(2)
O23 C4 C3 122.1(2)
C5 C4 C3 118.5(2)
C4 C5 C6 123.2(2)
C4 C5 H5 118.4
C6 C5 H5 118.4
C5 C6 C1 118.2(2)
C5 C6 C7 118.0(2)
C1 C6 C7 123.7(2)
C8 C7 C6 114.22(18)
C8 C7 H7A 108.7
C6 C7 H7A 108.7
C8 C7 H7B 108.7
C6 C7 H7B 108.7
H7A C7 H7B 107.6
C13 C8 C9 118.6(2)
C13 C8 C7 122.5(2)
C9 C8 C7 118.9(2)
C10 C9 C8 121.9(2)
C10 C9 H9 119.1
C8 C9 H9 119.1
C9 C10 O24 123.9(2)
C9 C10 C11 119.4(2)
O24 C10 C11 116.70(19)
O25 C11 C12 118.6(2)
O25 C11 C10 122.3(2)
C12 C11 C10 119.1(2)
C11 C12 C13 122.0(2)
C11 C12 H12 119.0
C13 C12 H12 119.0
C8 C13 C12 119.0(2)
C8 C13 C14 123.3(2)
C12 C13 C14 117.7(2)
C15 C14 C13 110.69(18)
C15 C14 H14A 109.5
C13 C14 H14A 109.5
C15 C14 H14B 109.5
C13 C14 H14B 109.5
H14A C14 H14B 108.1
C16 C15 C20 118.7(2)
C16 C15 C14 116.96(19)
C20 C15 C14 124.3(2)
C17 C16 C15 122.7(2)
C17 C16 H16 118.6
C15 C16 H16 118.6
O26 C17 C16 124.61(19)
O26 C17 C18 116.8(2)
C16 C17 C18 118.6(2)
C19 C18 O27 120.24(19)
C19 C18 C17 119.9(2)
O27 C18 C17 119.8(2)
C18 C19 C20 121.6(2)
C18 C19 H19 119.2
C20 C19 H19 119.2
C15 C20 C19 118.4(2)
C15 C20 C21 123.2(2)
C19 C20 C21 118.25(19)
C1 C21 C20 111.66(18)
C1 C21 H21A 109.3
C20 C21 H21A 109.3
C1 C21 H21B 109.3
C20 C21 H21B 109.3
H21A C21 H21B 107.9
C3 O22 H22 109.5
C4 O23 H23 109.5
C10 O24 H24 109.5
C11 O25 H25 109.5
C17 O26 H26 109.5
C18 O27 H27 109.5
C31 C30 H30A 109.5
C31 C30 H30B 109.5
H30A C30 H30B 109.5
C31 C30 H30C 109.5
H30A C30 H30C 109.5
H30B C30 H30C 109.5
O33 C31 C32 121.0(2)
O33 C31 C30 120.1(2)
C32 C31 C30 118.9(2)
C31 C32 H32A 109.5
C31 C32 H32B 109.5
H32A C32 H32B 109.5
C31 C32 H32C 109.5
H32A C32 H32C 109.5
H32B C32 H32C 109.5
C41 C40 H40A 109.5
C41 C40 H40B 109.5
H40A C40 H40B 109.5
C41 C40 H40C 109.5
H40A C40 H40C 109.5
H40B C40 H40C 109.5
O43 C41 C42 121.5(2)
O43 C41 C40 121.4(2)
C42 C41 C40 117.1(2)
C41 C42 H42A 109.5
C41 C42 H42B 109.5
H42A C42 H42B 109.5
C41 C42 H42C 109.5
H42A C42 H42C 109.5
H42B C42 H42C 109.5

loop_
_geom_bond_atom_site_label_1
_geom_bond_atom_site_label_2
_geom_bond_distance
C1 C2 1.401(3)
C1 C6 1.408(3)
C1 C21 1.520(3)
C2 C3 1.375(3)
C2 H2 0.9500
C3 O22 1.373(3)
C3 C4 1.398(3)
C4 O23 1.372(3)
C4 C5 1.378(3)
C5 C6 1.392(3)
C5 H5 0.9500
C6 C7 1.531(3)
C7 C8 1.521(3)
C7 H7A 0.9900
C7 H7B 0.9900
C8 C13 1.396(3)
C8 C9 1.403(3)
C9 C10 1.382(3)
C9 H9 0.9500
C10 O24 1.382(3)
C10 C11 1.394(3)
C11 O25 1.379(3)
C11 C12 1.381(3)
C12 C13 1.398(3)
C12 H12 0.9500
C13 C14 1.522(3)
C14 C15 1.514(3)
C14 H14A 0.9900
C14 H14B 0.9900
C15 C16 1.393(3)
C15 C20 1.404(3)
C16 C17 1.375(3)
C16 H16 0.9500
C17 O26 1.369(3)
C17 C18 1.396(3)
C18 C19 1.379(3)
C18 O27 1.390(3)
C19 C20 1.406(3)
C19 H19 0.9500
C20 C21 1.521(3)
C21 H21A 0.9900
C21 H21B 0.9900
O22 H22 0.8400
O23 H23 0.8400
O24 H24 0.8400
O25 H25 0.8400
O26 H26 0.8400
O27 H27 0.8400
C30 C31 1.500(3)
C30 H30A 0.9800
C30 H30B 0.9800
C30 H30C 0.9800
C31 O33 1.227(3)
C31 C32 1.482(3)
C32 H32A 0.9800
C32 H32B 0.9800
C32 H32C 0.9800
C40 C41 1.494(3)
C40 H40A 0.9800
C40 H40B 0.9800
C40 H40C 0.9800
C41 O43 1.232(3)
C41 C42 1.486(4)
C42 H42A 0.9800
C42 H42B 0.9800
C42 H42C 0.9800

loop_
_geom_hbond_atom_site_label_D
_geom_hbond_atom_site_label_H
_geom_hbond_atom_site_label_A
_geom_hbond_site_symmetry_A
_geom_hbond_distance_DH
_geom_hbond_distance_HA
_geom_hbond_distance_DA
_geom_hbond_angle_DHA
_geom_hbond_publ_flag
O22 H22 O43 . 0.84 2.00 2.831(2) 168.1 yes
O23 H23 O33 2_666 0.84 2.13 2.884(2) 149.5 yes
O23 H23 O22 . 0.84 2.32 2.738(2) 111.5 no
O24 H24 O43 1_655 0.84 2.01 2.818(2) 161.6 yes
O25 H25 O27 1_655 0.84 1.97 2.740(2) 152.8 no
O25 H25 O24 . 0.84 2.34 2.754(2) 110.6 no
O26 H26 O33 2_676 0.84 1.93 2.762(2) 171.6 yes
O27 H27 O25 2_676 0.84 2.16 2.911(2) 149.4 no
O27 H27 O26 . 0.84 2.25 2.704(2) 114.0 no

loop_
_geom_torsion_atom_site_label_1
_geom_torsion_atom_site_label_2
_geom_torsion_atom_site_label_3
_geom_torsion_atom_site_label_4
_geom_torsion
C6 C1 C2 C3 2.6(3)
C21 C1 C2 C3 -172.6(2)
C1 C2 C3 O22 178.4(2)
C1 C2 C3 C4 -1.0(3)
O22 C3 C4 O23 -0.7(3)
C2 C3 C4 O23 178.7(2)
O22 C3 C4 C5 179.9(2)
C2 C3 C4 C5 -0.7(3)
O23 C4 C5 C6 -178.8(2)
C3 C4 C5 C6 0.6(3)
C4 C5 C6 C1 1.0(3)
C4 C5 C6 C7 178.0(2)
C2 C1 C6 C5 -2.6(3)
C21 C1 C6 C5 172.2(2)
C2 C1 C6 C7 -179.4(2)
C21 C1 C6 C7 -4.6(3)
C5 C6 C7 C8 -79.6(3)
C1 C6 C7 C8 97.2(3)
C6 C7 C8 C13 -96.2(3)
C6 C7 C8 C9 84.2(3)
C13 C8 C9 C10 1.6(3)
C7 C8 C9 C10 -178.8(2)
C8 C9 C10 O24 179.0(2)
C8 C9 C10 C11 -2.1(3)
C9 C10 C11 O25 -179.0(2)
O24 C10 C11 O25 0.0(3)
C9 C10 C11 C12 0.5(3)
O24 C10 C11 C12 179.6(2)
O25 C11 C12 C13 -179.0(2)
C10 C11 C12 C13 1.4(3)
C9 C8 C13 C12 0.4(3)
C7 C8 C13 C12 -179.3(2)
C9 C8 C13 C14 -177.2(2)
C7 C8 C13 C14 3.2(3)
C11 C12 C13 C8 -1.9(3)
C11 C12 C13 C14 175.8(2)
C8 C13 C14 C15 92.5(3)
C12 C13 C14 C15 -85.1(2)
C13 C14 C15 C16 77.4(2)
C13 C14 C15 C20 -99.4(2)
C20 C15 C16 C17 1.1(3)
C14 C15 C16 C17 -175.9(2)
C15 C16 C17 O26 177.5(2)
C15 C16 C17 C18 -1.8(3)
O26 C17 C18 C19 -178.6(2)
C16 C17 C18 C19 0.8(3)
O26 C17 C18 O27 0.0(3)
C16 C17 C18 O27 179.3(2)
O27 C18 C19 C20 -177.6(2)
C17 C18 C19 C20 1.0(3)
C16 C15 C20 C19 0.6(3)
C14 C15 C20 C19 177.4(2)
C16 C15 C20 C21 -175.5(2)
C14 C15 C20 C21 1.2(3)
C18 C19 C20 C15 -1.6(3)
C18 C19 C20 C21 174.7(2)
C2 C1 C21 C20 85.6(2)
C6 C1 C21 C20 -89.3(3)
C15 C20 C21 C1 95.1(3)
C19 C20 C21 C1 -81.0(2)

loop_
_cod_related_entry_id
_cod_related_entry_database
_cod_related_entry_code
1 ChemSpider 21124948
